data_4118398
loop_
_publ_author_name
'Akifumi Nakamura'
'Takeharu Kageyama'
'Hiroki Goto'
'Brad P. Carrow'
'Shingo Ito'
'Kyoko Nozaki'

_publ_section_title
;
 P-Chiral Phosphine-Sulfonate/Palladium-Catalyzed Asymmetric
 Copolymerization of Vinyl Acetate with Carbon Monoxide
;
_journal_name_full 'Journal of the American Chemical Society'
_journal_page_first 12366
_journal_page_last 12369
_journal_paper_doi 10.1021/ja3044344
_journal_volume 134
_journal_year 2012
_chemical_formula_sum 'C28 H25 Cl6 O5 P S'
_chemical_formula_weight 717.21
_chemical_name_systematic
; 
 ? 
;
_space_group_IT_number 19
_symmetry_cell_setting orthorhombic
_symmetry_space_group_name_Hall 'P 2ac 2ab'
_symmetry_space_group_name_H-M 'P 21 21 21'
_atom_sites_solution_hydrogens geom
_atom_sites_solution_primary direct
_atom_sites_solution_secondary difmap
_audit_creation_method SHELXL-97
_cell_angle_alpha 90.00
_cell_angle_beta 90.00
_cell_angle_gamma 90.00
_cell_formula_units_Z 4
_cell_length_a 8.082(3)
_cell_length_b 15.462(6)
_cell_length_c 25.416(11)
_cell_measurement_reflns_used 8539
_cell_measurement_temperature 93.1500
_cell_measurement_theta_max 31.1149
_cell_measurement_theta_min 2.6347
_cell_volume 3176(2)
_computing_cell_refinement 'RIGAKU CrystalClear'
_computing_data_collection 'RIGAKU CrystalClear'
_computing_data_reduction 'RIGAKU CrystalClear'
_computing_molecular_graphics ORTEP-III
_computing_structure_refinement 'SHELXL-97 (Sheldrick, 1997)'
_computing_structure_solution SIR-97
_diffrn_ambient_temperature 93(2)
_diffrn_detector_area_resol_mean 28.5714
_diffrn_measured_fraction_theta_full 0.997
_diffrn_measured_fraction_theta_max 0.997
_diffrn_measurement_device_type 'Rigaku Saturn724 CCD'
_diffrn_measurement_method 'omega scans'
_diffrn_radiation_monochromator graphite
_diffrn_radiation_source 'fine-focus sealed tube'
_diffrn_radiation_type MoK\a
_diffrn_radiation_wavelength 0.71075
_diffrn_reflns_av_R_equivalents 0.0781
_diffrn_reflns_av_sigmaI/netI 0.0800
_diffrn_reflns_limit_h_max 6
_diffrn_reflns_limit_h_min -9
_diffrn_reflns_limit_k_max 18
_diffrn_reflns_limit_k_min -17
_diffrn_reflns_limit_l_max 30
_diffrn_reflns_limit_l_min -30
_diffrn_reflns_number 20956
_diffrn_reflns_theta_full 25.00
_diffrn_reflns_theta_max 25.00
_diffrn_reflns_theta_min 3.08
_exptl_absorpt_coefficient_mu 0.694
_exptl_absorpt_correction_T_max 0.9661
_exptl_absorpt_correction_T_min 0.9031
_exptl_absorpt_correction_type multi-scan
_exptl_absorpt_process_details 'Jacobson, R. (1998) Private communication'
_exptl_crystal_colour Colorless
_exptl_crystal_density_diffrn 1.500
_exptl_crystal_description Block
_exptl_crystal_F_000 1464
_exptl_crystal_size_max 0.15
_exptl_crystal_size_mid 0.15
_exptl_crystal_size_min 0.05
_refine_diff_density_max 0.992
_refine_diff_density_min -0.775
_refine_diff_density_rms 0.086
_refine_ls_abs_structure_details 'Flack (1983), 2416 Friedel pairs'
_refine_ls_abs_structure_Flack 0.02(12)
_refine_ls_extinction_method none
_refine_ls_goodness_of_fit_ref 1.096
_refine_ls_hydrogen_treatment mixed
_refine_ls_matrix_type full
_refine_ls_number_parameters 395
_refine_ls_number_reflns 5601
_refine_ls_number_restraints 0
_refine_ls_restrained_S_all 1.096
_refine_ls_R_factor_all 0.0891
_refine_ls_R_factor_gt 0.0753
_refine_ls_shift/su_max 0.005
_refine_ls_shift/su_mean 0.001
_refine_ls_structure_factor_coef Fsqd
_refine_ls_weighting_details 'calc w=1/[\s^2^(Fo^2^)+(0.0681P)^2^+4.3831P] where P=(Fo^2^+2Fc^2^)/3'
_refine_ls_weighting_scheme calc
_refine_ls_wR_factor_gt 0.1627
_refine_ls_wR_factor_ref 0.1736
_reflns_number_gt 4728
_reflns_number_total 5601
_reflns_threshold_expression >2sigma(I)
_cod_data_source_file ja3044344_si_003.cif
_cod_data_source_block 1x20-13
_cod_database_code 4118398

loop_
_symmetry_equiv_pos_as_xyz
'x, y, z'
'-x+1/2, -y, z+1/2'
'x+1/2, -y+1/2, -z'
'-x, y+1/2, -z+1/2'

loop_
_atom_site_label
_atom_site_type_symbol
_atom_site_fract_x
_atom_site_fract_y
_atom_site_fract_z
_atom_site_U_iso_or_equiv
_atom_site_adp_type
_atom_site_occupancy
_atom_site_symmetry_multiplicity
_atom_site_calc_flag
_atom_site_refinement_flags
_atom_site_disorder_assembly
_atom_site_disorder_group
P1 P 0.38851(18) 0.02515(9) 0.68681(6) 0.0218(3) Uani 1 1 d . . .
H1 H 0.263(8) 0.094(4) 0.675(2) 0.031(17) Uiso 1 1 d . . .
C1 C 0.5431(6) 0.0648(3) 0.7326(2) 0.0183(12) Uani 1 1 d . . .
C2 C 0.6805(7) 0.0118(4) 0.7417(2) 0.0233(13) Uani 1 1 d . . .
H2 H 0.6861 -0.0440 0.7262 0.028 Uiso 1 1 calc R . .
C3 C 0.8098(7) 0.0411(4) 0.7739(2) 0.0299(14) Uani 1 1 d . . .
H3 H 0.9030 0.0052 0.7806 0.036 Uiso 1 1 calc R . .
C4 C 0.7998(7) 0.1231(4) 0.7959(2) 0.0253(13) Uani 1 1 d . . .
H4 H 0.8878 0.1435 0.8174 0.030 Uiso 1 1 calc R . .
C5 C 0.6639(7) 0.1757(4) 0.7871(2) 0.0232(13) Uani 1 1 d . . .
H5 H 0.6594 0.2315 0.8027 0.028 Uiso 1 1 calc R . .
C6 C 0.5349(6) 0.1476(4) 0.7560(2) 0.0211(12) Uani 1 1 d . . .
S1 S 0.35585(17) 0.21355(9) 0.74655(6) 0.0245(3) Uani 1 1 d . . .
O1 O 0.3747(6) 0.2875(3) 0.78132(18) 0.0371(11) Uani 1 1 d . . .
O2 O 0.3550(5) 0.2351(3) 0.69067(17) 0.0336(10) Uani 1 1 d . . .
O3 O 0.2170(5) 0.1567(3) 0.76012(16) 0.0264(9) Uani 1 1 d . . .
C7 C 0.4850(7) -0.0044(4) 0.6255(2) 0.0231(13) Uani 1 1 d . . .
C8 C 0.4701(8) 0.0553(4) 0.5843(2) 0.0273(14) Uani 1 1 d . . .
H6 H 0.4089 0.1071 0.5893 0.033 Uiso 1 1 calc R . .
C9 C 0.5443(8) 0.0387(4) 0.5368(2) 0.0346(16) Uani 1 1 d . . .
H7 H 0.5347 0.0791 0.5088 0.041 Uiso 1 1 calc R . .
C10 C 0.6325(9) -0.0367(5) 0.5297(2) 0.0377(16) Uani 1 1 d . . .
H8 H 0.6857 -0.0472 0.4970 0.045 Uiso 1 1 calc R . .
C11 C 0.6445(9) -0.0967(5) 0.5694(3) 0.0416(17) Uani 1 1 d . . .
H9 H 0.7004 -0.1498 0.5634 0.050 Uiso 1 1 calc R . .
C12 C 0.5754(8) -0.0802(4) 0.6182(2) 0.0318(15) Uani 1 1 d . . .
H10 H 0.5894 -0.1200 0.6464 0.038 Uiso 1 1 calc R . .
C13 C 0.2649(7) -0.0588(4) 0.7158(2) 0.0236(13) Uani 1 1 d . . .
C14 C 0.2888(8) -0.0831(4) 0.7681(2) 0.0228(13) Uani 1 1 d . . .
H11 H 0.3783 -0.0598 0.7877 0.027 Uiso 1 1 calc R . .
C15 C 0.1810(8) -0.1413(4) 0.7912(2) 0.0291(14) Uani 1 1 d . . .
H12 H 0.1974 -0.1585 0.8267 0.035 Uiso 1 1 calc R . .
C16 C 0.0484(8) -0.1750(4) 0.7627(2) 0.0274(14) Uani 1 1 d . . .
H13 H -0.0259 -0.2144 0.7790 0.033 Uiso 1 1 calc R . .
C17 C 0.0249(7) -0.1513(4) 0.7107(2) 0.0270(14) Uani 1 1 d . . .
H14 H -0.0658 -0.1745 0.6916 0.032 Uiso 1 1 calc R . .
C18 C 0.1332(7) -0.0934(4) 0.6859(2) 0.0242(13) Uani 1 1 d . . .
C19 C 0.1088(7) -0.0677(4) 0.6297(2) 0.0257(13) Uani 1 1 d . . .
C20 C 0.0356(7) 0.0117(4) 0.6158(2) 0.0240(13) Uani 1 1 d . . .
C21 C 0.0209(7) 0.0369(4) 0.5637(2) 0.0301(14) Uani 1 1 d . . .
H15 H -0.0274 0.0912 0.5552 0.036 Uiso 1 1 calc R . .
C22 C 0.0761(8) -0.0166(5) 0.5244(2) 0.0355(15) Uani 1 1 d . . .
H16 H 0.0676 0.0013 0.4888 0.043 Uiso 1 1 calc R . .
C23 C 0.1458(8) -0.0983(4) 0.5366(2) 0.0336(15) Uani 1 1 d . . .
H17 H 0.1801 -0.1364 0.5094 0.040 Uiso 1 1 calc R . .
C24 C 0.1627(7) -0.1215(4) 0.5886(2) 0.0251(13) Uani 1 1 d . . .
O4 O -0.0182(5) 0.0590(3) 0.65829(16) 0.0268(10) Uani 1 1 d . . .
C25 C -0.1003(9) 0.1398(4) 0.6476(3) 0.0340(15) Uani 1 1 d . . .
H18 H -0.0230 0.1794 0.6303 0.051 Uiso 1 1 calc R . .
H19 H -0.1382 0.1655 0.6808 0.051 Uiso 1 1 calc R . .
H20 H -0.1956 0.1295 0.6246 0.051 Uiso 1 1 calc R . .
O5 O 0.2324(6) -0.1985(3) 0.60491(17) 0.0414(12) Uani 1 1 d . . .
C26 C 0.2901(15) -0.2562(5) 0.5649(3) 0.078(3) Uani 1 1 d . . .
H21 H 0.1985 -0.2708 0.5412 0.117 Uiso 1 1 calc R . .
H22 H 0.3325 -0.3092 0.5812 0.117 Uiso 1 1 calc R . .
H23 H 0.3788 -0.2283 0.5448 0.117 Uiso 1 1 calc R . .
C27 C 0.6205(12) -0.1796(5) 0.9132(3) 0.054(2) Uani 1 1 d . . .
H24 H 0.6315 -0.2154 0.8806 0.065 Uiso 1 1 calc R . .
Cl1 Cl 0.7283(4) -0.23175(17) 0.96439(11) 0.0869(9) Uani 1 1 d . . .
Cl2 Cl 0.4090(3) -0.17277(15) 0.92944(9) 0.0649(6) Uani 1 1 d . . .
Cl3 Cl 0.7086(4) -0.07865(17) 0.90112(10) 0.0869(9) Uani 1 1 d . . .
C28 C 0.1964(9) 0.1022(5) 0.8750(3) 0.048(2) Uani 1 1 d . . .
H25 H 0.1720 0.1096 0.8367 0.058 Uiso 0.688(9) 1 calc PR A 1
H26 H 0.1823 0.1087 0.8361 0.058 Uiso 0.312(9) 1 calc PR A 2
Cl4 Cl 0.0796(3) 0.01639(13) 0.89775(8) 0.0623(6) Uani 1 1 d . A .
Cl5 Cl 0.1646(8) 0.1956(3) 0.90399(18) 0.0583(12) Uani 0.688(9) 1 d P A 1
Cl6 Cl 0.4075(3) 0.0641(3) 0.88110(11) 0.0454(12) Uani 0.688(9) 1 d P A 1
Cl7 Cl 0.0803(12) 0.2004(6) 0.9132(4) 0.046(2) Uani 0.312(9) 1 d P A 2
Cl8 Cl 0.4081(8) 0.1362(8) 0.8949(3) 0.062(4) Uani 0.312(9) 1 d P A 2

loop_
_atom_site_aniso_label
_atom_site_aniso_U_11
_atom_site_aniso_U_22
_atom_site_aniso_U_33
_atom_site_aniso_U_23
_atom_site_aniso_U_13
_atom_site_aniso_U_12
P1 0.0213(7) 0.0209(7) 0.0231(7) -0.0011(6) -0.0023(6) -0.0020(6)
C1 0.012(3) 0.019(3) 0.023(3) 0.004(2) 0.002(2) 0.004(2)
C2 0.019(3) 0.023(3) 0.028(3) -0.003(3) 0.003(2) 0.007(2)
C3 0.021(3) 0.033(4) 0.035(3) -0.001(3) -0.008(3) 0.005(3)
C4 0.012(3) 0.038(4) 0.027(3) 0.002(3) -0.002(2) -0.004(3)
C5 0.021(3) 0.022(3) 0.027(3) 0.003(2) -0.001(2) 0.002(3)
C6 0.015(3) 0.026(3) 0.022(3) 0.006(3) 0.004(2) 0.001(2)
S1 0.0217(7) 0.0222(7) 0.0295(8) -0.0020(6) -0.0008(6) 0.0020(6)
O1 0.036(3) 0.027(2) 0.049(3) -0.018(2) -0.008(2) 0.012(2)
O2 0.029(2) 0.035(2) 0.037(2) 0.008(2) -0.002(2) 0.004(2)
O3 0.0143(19) 0.033(2) 0.032(2) -0.0003(19) -0.0038(18) -0.0017(17)
C7 0.025(3) 0.023(3) 0.021(3) -0.003(3) 0.001(2) -0.006(2)
C8 0.026(3) 0.021(3) 0.034(3) 0.002(3) -0.011(3) 0.000(3)
C9 0.038(4) 0.040(4) 0.025(3) 0.010(3) -0.002(3) -0.008(3)
C10 0.042(4) 0.052(4) 0.019(3) 0.005(3) 0.007(3) 0.002(4)
C11 0.045(4) 0.044(4) 0.036(4) -0.009(3) 0.009(3) 0.013(4)
C12 0.042(4) 0.030(3) 0.024(3) -0.002(3) -0.004(3) 0.008(3)
C13 0.024(3) 0.020(3) 0.027(3) 0.001(2) 0.002(3) -0.001(3)
C14 0.027(3) 0.021(3) 0.021(3) -0.006(2) -0.001(2) -0.003(3)
C15 0.030(3) 0.028(3) 0.029(3) 0.002(3) -0.001(3) -0.004(3)
C16 0.031(3) 0.022(3) 0.029(3) -0.002(3) 0.003(3) -0.006(3)
C17 0.025(3) 0.021(3) 0.035(4) -0.007(3) -0.008(3) -0.001(3)
C18 0.027(3) 0.021(3) 0.025(3) -0.001(2) -0.006(3) 0.001(3)
C19 0.023(3) 0.031(3) 0.023(3) -0.004(3) -0.002(3) 0.001(3)
C20 0.017(3) 0.026(3) 0.029(3) 0.000(3) -0.006(2) -0.007(3)
C21 0.024(3) 0.036(4) 0.030(3) 0.005(3) -0.002(3) 0.001(3)
C22 0.035(4) 0.046(4) 0.025(3) 0.000(3) -0.006(3) -0.005(3)
C23 0.039(4) 0.039(4) 0.023(3) -0.003(3) 0.000(3) 0.002(3)
C24 0.024(3) 0.027(3) 0.025(3) -0.009(3) -0.006(2) -0.001(3)
O4 0.029(2) 0.020(2) 0.031(2) -0.0040(18) -0.0001(18) 0.0027(18)
C25 0.035(4) 0.024(3) 0.043(4) 0.005(3) 0.001(3) 0.005(3)
O5 0.065(3) 0.026(2) 0.033(2) -0.004(2) -0.002(2) 0.016(2)
C26 0.145(10) 0.039(5) 0.050(5) -0.013(4) 0.009(6) 0.041(6)
C27 0.081(6) 0.034(4) 0.047(4) -0.016(3) -0.003(5) -0.007(4)
Cl1 0.104(2) 0.0677(16) 0.0894(18) -0.0158(14) -0.0415(16) -0.0003(15)
Cl2 0.0690(15) 0.0664(14) 0.0594(13) -0.0062(11) 0.0018(12) -0.0062(12)
Cl3 0.125(2) 0.0681(16) 0.0677(16) -0.0043(13) 0.0176(16) -0.0377(16)
C28 0.037(4) 0.068(5) 0.040(4) 0.012(4) -0.011(3) -0.002(4)
Cl4 0.0889(17) 0.0506(12) 0.0474(11) 0.0053(9) 0.0058(11) -0.0058(12)
Cl5 0.070(3) 0.047(2) 0.058(2) 0.0033(16) -0.017(2) 0.003(2)
Cl6 0.0311(14) 0.069(3) 0.0357(15) 0.0108(15) -0.0030(11) -0.0046(14)
Cl7 0.037(5) 0.045(4) 0.055(4) 0.000(3) -0.005(4) 0.002(4)
Cl8 0.029(3) 0.110(10) 0.047(4) 0.020(4) 0.001(3) -0.004(4)

loop_
_atom_type_symbol
_atom_type_description
_atom_type_scat_dispersion_real
_atom_type_scat_dispersion_imag
_atom_type_scat_source
C C 0.0033 0.0016 'International Tables Vol C Tables 4.2.6.8 and 6.1.1.4'
H H 0.0000 0.0000 'International Tables Vol C Tables 4.2.6.8 and 6.1.1.4'
O O 0.0106 0.0060 'International Tables Vol C Tables 4.2.6.8 and 6.1.1.4'
P P 0.1023 0.0942 'International Tables Vol C Tables 4.2.6.8 and 6.1.1.4'
S S 0.1246 0.1234 'International Tables Vol C Tables 4.2.6.8 and 6.1.1.4'
Cl Cl 0.1484 0.1585 'International Tables Vol C Tables 4.2.6.8 and 6.1.1.4'

loop_
_geom_angle_atom_site_label_1
_geom_angle_atom_site_label_2
_geom_angle_atom_site_label_3
_geom_angle
C13 P1 C7 114.3(3)
C13 P1 C1 111.4(3)
C7 P1 C1 110.0(3)
C13 P1 H1 103(2)
C7 P1 H1 108(2)
C1 P1 H1 110(2)
C2 C1 C6 119.9(5)
C2 C1 P1 117.0(4)
C6 C1 P1 123.0(4)
C1 C2 C3 119.9(5)
C1 C2 H2 120.0
C3 C2 H2 120.0
C4 C3 C2 119.1(6)
C4 C3 H3 120.4
C2 C3 H3 120.4
C5 C4 C3 121.1(6)
C5 C4 H4 119.4
C3 C4 H4 119.4
C6 C5 C4 120.5(5)
C6 C5 H5 119.8
C4 C5 H5 119.8
C5 C6 C1 119.5(5)
C5 C6 S1 120.6(4)
C1 C6 S1 119.9(4)
O1 S1 O2 114.4(3)
O1 S1 O3 114.1(3)
O2 S1 O3 111.3(3)
O1 S1 C6 106.4(3)
O2 S1 C6 105.3(3)
O3 S1 C6 104.2(2)
C12 C7 C8 120.0(6)
C12 C7 P1 123.7(5)
C8 C7 P1 116.3(5)
C9 C8 C7 119.8(6)
C9 C8 H6 120.1
C7 C8 H6 120.1
C8 C9 C10 120.0(6)
C8 C9 H7 120.0
C10 C9 H7 120.0
C11 C10 C9 120.7(6)
C11 C10 H8 119.6
C9 C10 H8 119.6
C10 C11 C12 120.3(6)
C10 C11 H9 119.8
C12 C11 H9 119.8
C11 C12 C7 119.0(6)
C11 C12 H10 120.5
C7 C12 H10 120.5
C14 C13 C18 121.0(5)
C14 C13 P1 120.6(5)
C18 C13 P1 118.2(4)
C15 C14 C13 119.5(6)
C15 C14 H11 120.3
C13 C14 H11 120.3
C14 C15 C16 120.4(6)
C14 C15 H12 119.8
C16 C15 H12 119.8
C17 C16 C15 120.2(6)
C17 C16 H13 119.9
C15 C16 H13 119.9
C16 C17 C18 120.9(5)
C16 C17 H14 119.6
C18 C17 H14 119.6
C17 C18 C13 118.1(5)
C17 C18 C19 121.1(5)
C13 C18 C19 120.8(5)
C24 C19 C20 117.3(5)
C24 C19 C18 120.9(5)
C20 C19 C18 121.8(5)
O4 C20 C21 125.0(6)
O4 C20 C19 113.6(5)
C21 C20 C19 121.4(6)
C22 C21 C20 119.9(6)
C22 C21 H15 120.1
C20 C21 H15 120.1
C21 C22 C23 120.5(6)
C21 C22 H16 119.7
C23 C22 H16 119.7
C24 C23 C22 118.8(6)
C24 C23 H17 120.6
C22 C23 H17 120.6
C23 C24 O5 123.7(5)
C23 C24 C19 122.0(6)
O5 C24 C19 114.4(5)
C20 O4 C25 117.4(5)
O4 C25 H18 109.5
O4 C25 H19 109.5
H18 C25 H19 109.5
O4 C25 H20 109.5
H18 C25 H20 109.5
H19 C25 H20 109.5
C24 O5 C26 117.2(5)
O5 C26 H21 109.5
O5 C26 H22 109.5
H21 C26 H22 109.5
O5 C26 H23 109.5
H21 C26 H23 109.5
H22 C26 H23 109.5
Cl3 C27 Cl1 109.7(5)
Cl3 C27 Cl2 112.6(5)
Cl1 C27 Cl2 109.5(5)
Cl3 C27 H24 108.3
Cl1 C27 H24 108.3
Cl2 C27 H24 108.3
Cl5 C28 Cl4 116.1(5)
Cl5 C28 Cl6 113.3(5)
Cl4 C28 Cl6 103.7(4)
Cl5 C28 Cl8 76.9(5)
Cl4 C28 Cl8 129.0(5)
Cl4 C28 Cl7 99.3(5)
Cl6 C28 Cl7 129.6(5)
Cl8 C28 Cl7 94.8(5)
Cl5 C28 H25 107.8
Cl4 C28 H25 107.8
Cl6 C28 H25 107.8
Cl8 C28 H25 114.4
Cl7 C28 H25 106.8
Cl5 C28 H26 109.7
Cl4 C28 H26 110.2
Cl6 C28 H26 103.0
Cl8 C28 H26 110.2
Cl7 C28 H26 110.2

loop_
_geom_bond_atom_site_label_1
_geom_bond_atom_site_label_2
_geom_bond_distance
P1 C13 1.796(6)
P1 C7 1.801(6)
P1 C1 1.814(6)
P1 H1 1.50(6)
C1 C2 1.400(7)
C1 C6 1.413(8)
C2 C3 1.402(8)
C2 H2 0.9500
C3 C4 1.389(9)
C3 H3 0.9500
C4 C5 1.385(8)
C4 H4 0.9500
C5 C6 1.379(8)
C5 H5 0.9500
C6 S1 1.787(5)
S1 O1 1.453(4)
S1 O2 1.459(4)
S1 O3 1.467(4)
C7 C12 1.394(8)
C7 C8 1.400(8)
C8 C9 1.373(9)
C8 H6 0.9500
C9 C10 1.377(9)
C9 H7 0.9500
C10 C11 1.376(9)
C10 H8 0.9500
C11 C12 1.384(9)
C11 H9 0.9500
C12 H10 0.9500
C13 C14 1.395(8)
C13 C18 1.413(8)
C14 C15 1.384(8)
C14 H11 0.9500
C15 C16 1.394(8)
C15 H12 0.9500
C16 C17 1.385(8)
C16 H13 0.9500
C17 C18 1.401(8)
C17 H14 0.9500
C18 C19 1.495(8)
C19 C24 1.405(8)
C19 C20 1.408(8)
C20 O4 1.375(7)
C20 C21 1.386(8)
C21 C22 1.370(9)
C21 H15 0.9500
C22 C23 1.418(9)
C22 H16 0.9500
C23 C24 1.375(8)
C23 H17 0.9500
C24 O5 1.381(7)
O4 C25 1.441(7)
C25 H18 0.9800
C25 H19 0.9800
C25 H20 0.9800
O5 C26 1.432(8)
C26 H21 0.9800
C26 H22 0.9800
C26 H23 0.9800
C27 Cl3 1.743(8)
C27 Cl1 1.762(9)
C27 Cl2 1.762(10)
C27 H24 1.0000
C28 Cl5 1.641(9)
C28 Cl4 1.728(8)
C28 Cl6 1.811(8)
C28 Cl8 1.860(10)
C28 Cl7 2.032(12)
C28 H25 1.0000
C28 H26 1.0000

loop_
_geom_torsion_atom_site_label_1
_geom_torsion_atom_site_label_2
_geom_torsion_atom_site_label_3
_geom_torsion_atom_site_label_4
_geom_torsion
C13 P1 C1 C2 74.8(5)
C7 P1 C1 C2 -53.0(5)
C13 P1 C1 C6 -109.3(5)
C7 P1 C1 C6 122.9(5)
C6 C1 C2 C3 -0.3(8)
P1 C1 C2 C3 175.8(5)
C1 C2 C3 C4 -0.6(9)
C2 C3 C4 C5 0.8(9)
C3 C4 C5 C6 -0.2(9)
C4 C5 C6 C1 -0.6(8)
C4 C5 C6 S1 177.6(4)
C2 C1 C6 C5 0.9(8)
P1 C1 C6 C5 -174.9(4)
C2 C1 C6 S1 -177.4(4)
P1 C1 C6 S1 6.8(7)
C5 C6 S1 O1 -6.4(5)
C1 C6 S1 O1 171.8(4)
C5 C6 S1 O2 115.4(5)
C1 C6 S1 O2 -66.4(5)
C5 C6 S1 O3 -127.4(5)
C1 C6 S1 O3 50.8(5)
C13 P1 C7 C12 -49.6(6)
C1 P1 C7 C12 76.6(6)
C13 P1 C7 C8 132.5(5)
C1 P1 C7 C8 -101.2(5)
C12 C7 C8 C9 0.2(9)
P1 C7 C8 C9 178.1(5)
C7 C8 C9 C10 0.2(9)
C8 C9 C10 C11 1.4(10)
C9 C10 C11 C12 -3.5(11)
C10 C11 C12 C7 3.9(11)
C8 C7 C12 C11 -2.3(9)
P1 C7 C12 C11 180.0(5)
C7 P1 C13 C14 128.4(5)
C1 P1 C13 C14 2.9(6)
C7 P1 C13 C18 -57.7(5)
C1 P1 C13 C18 176.8(4)
C18 C13 C14 C15 -0.5(9)
P1 C13 C14 C15 173.2(5)
C13 C14 C15 C16 -0.6(9)
C14 C15 C16 C17 0.9(9)
C15 C16 C17 C18 0.0(9)
C16 C17 C18 C13 -1.2(9)
C16 C17 C18 C19 179.8(5)
C14 C13 C18 C17 1.4(8)
P1 C13 C18 C17 -172.5(4)
C14 C13 C18 C19 -179.5(5)
P1 C13 C18 C19 6.6(7)
C17 C18 C19 C24 -81.0(8)
C13 C18 C19 C24 99.9(7)
C17 C18 C19 C20 100.7(7)
C13 C18 C19 C20 -78.3(8)
C24 C19 C20 O4 178.1(5)
C18 C19 C20 O4 -3.6(8)
C24 C19 C20 C21 -1.6(8)
C18 C19 C20 C21 176.8(5)
O4 C20 C21 C22 -178.6(6)
C19 C20 C21 C22 1.0(9)
C20 C21 C22 C23 1.1(9)
C21 C22 C23 C24 -2.5(10)
C22 C23 C24 O5 -178.4(6)
C22 C23 C24 C19 1.9(10)
C20 C19 C24 C23 0.1(9)
C18 C19 C24 C23 -178.2(6)
C20 C19 C24 O5 -179.6(5)
C18 C19 C24 O5 2.0(8)
C21 C20 O4 C25 1.8(8)
C19 C20 O4 C25 -177.8(5)
C23 C24 O5 C26 0.3(10)
C19 C24 O5 C26 -179.9(7)
